data_7015165
loop_
_publ_author_name
'Li, Lidong'
'Gomes, Clara S. B.'
'Gomes, Pedro T.'
'Duarte, M. Teresa'
'Fan, Zhiqiang'

_publ_section_title
;
 New tetradentate N,N,N,N-chelating \a-diimine ligands and their
 corresponding zinc and nickel complexes: synthesis, characterisation
 and testing as olefin polymerisation catalysts.
;
_journal_issue 13
_journal_name_full 'Dalton transactions (Cambridge, England : 2003)'
_journal_page_first 3365
_journal_page_last 3380
_journal_paper_doi 10.1039/c0dt01308k
_journal_volume 40
_journal_year 2011
_chemical_formula_moiety 'C14 H12 N4'
_chemical_formula_sum 'C14 H12 N4'
_chemical_formula_weight 236.28
_space_group_IT_number 14
_symmetry_cell_setting monoclinic
_symmetry_Int_Tables_number 14
_symmetry_space_group_name_Hall '-P 2ybc'
_symmetry_space_group_name_H-M 'P 1 21/c 1'
_atom_sites_solution_hydrogens geom
_atom_sites_solution_primary direct
_atom_sites_solution_secondary difmap
_audit_creation_method SHELXL-97
_cell_angle_alpha 90.00
_cell_angle_beta 100.539(7)
_cell_angle_gamma 90.00
_cell_formula_units_Z 4
_cell_length_a 10.882(2)
_cell_length_b 9.5745(19)
_cell_length_c 11.431(3)
_cell_measurement_reflns_used 998
_cell_measurement_temperature 150(2)
_cell_measurement_theta_max 21.35
_cell_measurement_theta_min 2.79
_cell_volume 1170.9(4)
_computing_cell_refinement 'Bruker SAINT'
_computing_data_collection 'Bruker APEX2'
_computing_data_reduction 'Bruker SAINT'
_computing_molecular_graphics ORTEP
_computing_publication_material enCIFer
_computing_structure_refinement 'SHELXL-97 (Sheldrick, 2008)'
_computing_structure_solution SIR2004
_diffrn_ambient_temperature 150(2)
_diffrn_measured_fraction_theta_full 0.995
_diffrn_measured_fraction_theta_max 0.995
_diffrn_measurement_device_type 'Bruker APEX-II CCD'
_diffrn_measurement_method '\f and \w scans'
_diffrn_radiation_monochromator graphite
_diffrn_radiation_probe x-ray
_diffrn_radiation_type MoK\a
_diffrn_radiation_wavelength 0.71073
_diffrn_reflns_av_R_equivalents 0.0676
_diffrn_reflns_av_sigmaI/netI 0.0989
_diffrn_reflns_limit_h_max 10
_diffrn_reflns_limit_h_min -13
_diffrn_reflns_limit_k_max 10
_diffrn_reflns_limit_k_min -11
_diffrn_reflns_limit_l_max 13
_diffrn_reflns_limit_l_min -11
_diffrn_reflns_number 6774
_diffrn_reflns_theta_full 25.73
_diffrn_reflns_theta_max 25.73
_diffrn_reflns_theta_min 2.79
_diffrn_source 'fine-focus sealed tube'
_exptl_absorpt_coefficient_mu 0.084
_exptl_absorpt_correction_T_max 0.9900
_exptl_absorpt_correction_T_min 0.9792
_exptl_absorpt_correction_type multi-scan
_exptl_absorpt_process_details 'SADABS (Sheldrick, 1996)'
_exptl_crystal_colour white
_exptl_crystal_density_diffrn 1.340
_exptl_crystal_density_method 'not measured'
_exptl_crystal_description prism
_exptl_crystal_F_000 496
_exptl_crystal_size_max 0.25
_exptl_crystal_size_mid 0.12
_exptl_crystal_size_min 0.12
_refine_diff_density_max 0.959
_refine_diff_density_min -0.315
_refine_diff_density_rms 0.067
_refine_ls_extinction_method none
_refine_ls_goodness_of_fit_ref 0.940
_refine_ls_hydrogen_treatment mixed
_refine_ls_matrix_type full
_refine_ls_number_parameters 169
_refine_ls_number_reflns 2215
_refine_ls_number_restraints 3
_refine_ls_restrained_S_all 0.943
_refine_ls_R_factor_all 0.1452
_refine_ls_R_factor_gt 0.0681
_refine_ls_shift/su_max 0.000
_refine_ls_shift/su_mean 0.000
_refine_ls_structure_factor_coef Fsqd
_refine_ls_weighting_details 'calc w=1/[\s^2^(Fo^2^)+(0.1164P)^2^+0.0000P] where P=(Fo^2^+2Fc^2^)/3'
_refine_ls_weighting_scheme calc
_refine_ls_wR_factor_gt 0.1727
_refine_ls_wR_factor_ref 0.2030
_reflns_number_gt 1143
_reflns_number_total 2215
_reflns_threshold_expression >2\s(I)
_cod_data_source_file c0dt01308k.txt
_cod_data_source_block 1c
_cod_original_sg_symbol_H-M 'P 21/c'
_cod_database_code 7015165

loop_
_symmetry_equiv_pos_as_xyz
'x, y, z'
'-x, y+1/2, -z+1/2'
'-x, -y, -z'
'x, -y-1/2, z-1/2'

loop_
_atom_site_label
_atom_site_type_symbol
_atom_site_fract_x
_atom_site_fract_y
_atom_site_fract_z
_atom_site_U_iso_or_equiv
_atom_site_adp_type
_atom_site_occupancy
_atom_site_symmetry_multiplicity
_atom_site_calc_flag
_atom_site_refinement_flags
_atom_site_disorder_assembly
_atom_site_disorder_group
N1 N -0.1081(3) 0.3569(4) 1.0801(3) 0.0562(10) Uani 1 1 d D . .
N2 N 0.0208(2) 0.3353(3) 0.8901(3) 0.0394(8) Uani 1 1 d . . .
N3 N 0.1212(3) 0.3376(3) 0.8419(3) 0.0404(8) Uani 1 1 d . . .
N4 N 0.1443(2) 0.2050(3) 0.8113(3) 0.0323(7) Uani 1 1 d . . .
C1 C -0.1673(3) 0.2399(3) 1.0340(3) 0.0332(8) Uani 1 1 d . . .
C2 C -0.2694(3) 0.1924(4) 1.0805(3) 0.0402(10) Uani 1 1 d . . .
H2 H -0.2943 0.2421 1.1421 0.048 Uiso 1 1 calc R . .
C3 C -0.3335(3) 0.0761(4) 1.0387(3) 0.0397(10) Uani 1 1 d . . .
H3 H -0.4014 0.0479 1.0717 0.048 Uiso 1 1 calc R . .
C4 C -0.3000(3) -0.0004(4) 0.9487(3) 0.0397(9) Uani 1 1 d . . .
H4 H -0.3443 -0.0803 0.9204 0.048 Uiso 1 1 calc R . .
C5 C -0.1993(3) 0.0433(4) 0.9009(3) 0.0349(9) Uani 1 1 d . . .
H5 H -0.1760 -0.0081 0.8395 0.042 Uiso 1 1 calc R . .
C6 C -0.1311(3) 0.1624(3) 0.9418(3) 0.0288(8) Uani 1 1 d . . .
C7 C -0.0206(3) 0.2011(3) 0.8913(3) 0.0247(8) Uani 1 1 d . . .
C8 C 0.0572(3) 0.1180(4) 0.8409(3) 0.0298(8) Uani 1 1 d . . .
H8 H 0.0515 0.0219 0.8293 0.036 Uiso 1 1 calc R . .
C9 C 0.2512(3) 0.1722(3) 0.7599(3) 0.0287(8) Uani 1 1 d . . .
C10 C 0.3644(3) 0.2385(4) 0.8034(3) 0.0390(9) Uani 1 1 d . . .
H10 H 0.3707 0.3052 0.8634 0.047 Uiso 1 1 calc R . .
C11 C 0.4677(3) 0.2016(4) 0.7541(4) 0.0446(10) Uani 1 1 d . . .
H11 H 0.5441 0.2450 0.7810 0.054 Uiso 1 1 calc R . .
C12 C 0.4588(3) 0.1033(4) 0.6674(4) 0.0469(11) Uani 1 1 d . . .
H12 H 0.5293 0.0793 0.6365 0.056 Uiso 1 1 calc R . .
C13 C 0.3454(3) 0.0380(4) 0.6242(4) 0.0450(10) Uani 1 1 d . . .
H13 H 0.3395 -0.0290 0.5646 0.054 Uiso 1 1 calc R . .
C14 C 0.2413(3) 0.0743(4) 0.6716(3) 0.0368(9) Uani 1 1 d . . .
H14 H 0.1647 0.0320 0.6434 0.044 Uiso 1 1 calc R . .
H01 H -0.057(5) 0.410(5) 1.034(5) 0.150 Uiso 1 1 d D . .
H02 H -0.145(5) 0.428(5) 1.129(4) 0.130 Uiso 1 1 d D . .

loop_
_atom_site_aniso_label
_atom_site_aniso_U_11
_atom_site_aniso_U_22
_atom_site_aniso_U_33
_atom_site_aniso_U_23
_atom_site_aniso_U_13
_atom_site_aniso_U_12
N1 0.055(2) 0.060(2) 0.055(2) -0.0069(19) 0.0147(18) -0.0096(19)
N2 0.0357(17) 0.0382(18) 0.050(2) -0.0006(15) 0.0225(15) -0.0001(14)
N3 0.0427(17) 0.0329(17) 0.051(2) 0.0009(15) 0.0239(15) 0.0014(14)
N4 0.0305(15) 0.0341(17) 0.0343(18) 0.0025(13) 0.0108(13) 0.0000(12)
C1 0.040(2) 0.0300(19) 0.029(2) -0.0017(16) 0.0035(16) 0.0017(16)
C2 0.042(2) 0.046(2) 0.037(2) 0.0061(18) 0.0183(18) 0.0177(18)
C3 0.0255(18) 0.048(2) 0.045(2) 0.0111(19) 0.0070(16) 0.0034(16)
C4 0.0276(19) 0.050(2) 0.042(2) 0.0022(19) 0.0063(17) -0.0034(17)
C5 0.0321(18) 0.040(2) 0.032(2) -0.0005(16) 0.0052(15) -0.0004(16)
C6 0.0271(17) 0.0330(19) 0.028(2) 0.0043(15) 0.0079(14) 0.0060(14)
C7 0.0254(16) 0.0244(18) 0.0248(18) 0.0008(14) 0.0057(14) -0.0019(13)
C8 0.0277(17) 0.0328(18) 0.029(2) -0.0010(15) 0.0062(14) -0.0048(15)
C9 0.0250(17) 0.0329(18) 0.029(2) 0.0061(15) 0.0067(14) 0.0019(14)
C10 0.038(2) 0.039(2) 0.040(2) 0.0018(17) 0.0099(17) -0.0095(17)
C11 0.0261(19) 0.049(2) 0.059(3) 0.001(2) 0.0085(18) -0.0112(16)
C12 0.0295(19) 0.047(2) 0.068(3) -0.001(2) 0.0204(19) -0.0010(17)
C13 0.033(2) 0.050(2) 0.055(3) -0.0100(19) 0.0153(18) 0.0010(17)
C14 0.0236(17) 0.045(2) 0.042(2) -0.0013(18) 0.0064(15) -0.0025(15)

loop_
_atom_type_symbol
_atom_type_description
_atom_type_scat_dispersion_real
_atom_type_scat_dispersion_imag
_atom_type_scat_source
C C 0.0033 0.0016 'International Tables Vol C Tables 4.2.6.8 and 6.1.1.4'
H H 0.0000 0.0000 'International Tables Vol C Tables 4.2.6.8 and 6.1.1.4'
N N 0.0061 0.0033 'International Tables Vol C Tables 4.2.6.8 and 6.1.1.4'

loop_
_geom_angle_atom_site_label_1
_geom_angle_atom_site_label_2
_geom_angle_atom_site_label_3
_geom_angle
_geom_angle_site_symmetry_1
_geom_angle_site_symmetry_3
_geom_angle_publ_flag
C1 N1 H01 120(3) . . ?
C1 N1 H02 124(3) . . ?
H01 N1 H02 106(3) . . ?
N3 N2 C7 108.8(3) . . ?
N2 N3 N4 107.5(3) . . ?
C8 N4 N3 110.0(3) . . ?
C8 N4 C9 128.9(3) . . ?
N3 N4 C9 121.0(3) . . ?
N1 C1 C2 118.6(3) . . ?
N1 C1 C6 123.5(3) . . ?
C2 C1 C6 117.9(3) . . ?
C3 C2 C1 121.9(3) . . ?
C3 C2 H2 119.0 . . ?
C1 C2 H2 119.0 . . ?
C2 C3 C4 121.1(3) . . ?
C2 C3 H3 119.5 . . ?
C4 C3 H3 119.5 . . ?
C3 C4 C5 118.5(3) . . ?
C3 C4 H4 120.7 . . ?
C5 C4 H4 120.7 . . ?
C4 C5 C6 122.0(3) . . ?
C4 C5 H5 119.0 . . ?
C6 C5 H5 119.0 . . ?
C5 C6 C1 118.6(3) . . ?
C5 C6 C7 119.8(3) . . ?
C1 C6 C7 121.5(3) . . ?
N2 C7 C8 108.3(3) . . ?
N2 C7 C6 122.4(3) . . ?
C8 C7 C6 129.3(3) . . ?
N4 C8 C7 105.3(3) . . ?
N4 C8 H8 127.3 . . ?
C7 C8 H8 127.3 . . ?
C14 C9 C10 121.4(3) . . ?
C14 C9 N4 119.6(3) . . ?
C10 C9 N4 119.0(3) . . ?
C11 C10 C9 117.8(3) . . ?
C11 C10 H10 121.1 . . ?
C9 C10 H10 121.1 . . ?
C12 C11 C10 121.1(3) . . ?
C12 C11 H11 119.4 . . ?
C10 C11 H11 119.4 . . ?
C11 C12 C13 120.7(3) . . ?
C11 C12 H12 119.6 . . ?
C13 C12 H12 119.6 . . ?
C14 C13 C12 119.0(4) . . ?
C14 C13 H13 120.5 . . ?
C12 C13 H13 120.5 . . ?
C9 C14 C13 120.0(3) . . ?
C9 C14 H14 120.0 . . ?
C13 C14 H14 120.0 . . ?

loop_
_geom_bond_atom_site_label_1
_geom_bond_atom_site_label_2
_geom_bond_distance
_geom_bond_site_symmetry_2
_geom_bond_publ_flag
N1 C1 1.350(5) . ?
N1 H01 0.98(4) . ?
N1 H02 1.01(4) . ?
N2 N3 1.311(4) . ?
N2 C7 1.363(4) . ?
N3 N4 1.352(4) . ?
N4 C8 1.350(4) . ?
N4 C9 1.431(4) . ?
C1 C2 1.393(5) . ?
C1 C6 1.404(5) . ?
C2 C3 1.354(5) . ?
C2 H2 0.9300 . ?
C3 C4 1.365(5) . ?
C3 H3 0.9300 . ?
C4 C5 1.377(5) . ?
C4 H4 0.9300 . ?
C5 C6 1.393(5) . ?
C5 H5 0.9300 . ?
C6 C7 1.473(4) . ?
C7 C8 1.363(4) . ?
C8 H8 0.9300 . ?
C9 C14 1.367(5) . ?
C9 C10 1.395(4) . ?
C10 C11 1.392(5) . ?
C10 H10 0.9300 . ?
C11 C12 1.358(5) . ?
C11 H11 0.9300 . ?
C12 C13 1.391(5) . ?
C12 H12 0.9300 . ?
C13 C14 1.387(5) . ?
C13 H13 0.9300 . ?
C14 H14 0.9300 . ?

loop_
_geom_torsion_atom_site_label_1
_geom_torsion_atom_site_label_2
_geom_torsion_atom_site_label_3
_geom_torsion_atom_site_label_4
_geom_torsion
_geom_torsion_site_symmetry_1
_geom_torsion_site_symmetry_2
_geom_torsion_site_symmetry_3
_geom_torsion_site_symmetry_4
_geom_torsion_publ_flag
C7 N2 N3 N4 0.4(4) . . . . ?
N2 N3 N4 C8 -0.1(4) . . . . ?
N2 N3 N4 C9 -177.8(3) . . . . ?
N1 C1 C2 C3 179.8(3) . . . . ?
C6 C1 C2 C3 -0.5(5) . . . . ?
C1 C2 C3 C4 0.3(5) . . . . ?
C2 C3 C4 C5 -0.1(5) . . . . ?
C3 C4 C5 C6 0.2(5) . . . . ?
C4 C5 C6 C1 -0.4(5) . . . . ?
C4 C5 C6 C7 177.2(3) . . . . ?
N1 C1 C6 C5 -179.8(3) . . . . ?
C2 C1 C6 C5 0.5(5) . . . . ?
N1 C1 C6 C7 2.6(5) . . . . ?
C2 C1 C6 C7 -177.0(3) . . . . ?
N3 N2 C7 C8 -0.5(4) . . . . ?
N3 N2 C7 C6 178.9(3) . . . . ?
C5 C6 C7 N2 154.0(3) . . . . ?
C1 C6 C7 N2 -28.5(5) . . . . ?
C5 C6 C7 C8 -26.7(5) . . . . ?
C1 C6 C7 C8 150.8(4) . . . . ?
N3 N4 C8 C7 -0.2(4) . . . . ?
C9 N4 C8 C7 177.3(3) . . . . ?
N2 C7 C8 N4 0.5(4) . . . . ?
C6 C7 C8 N4 -178.9(3) . . . . ?
C8 N4 C9 C14 40.8(5) . . . . ?
N3 N4 C9 C14 -141.9(3) . . . . ?
C8 N4 C9 C10 -137.5(4) . . . . ?
N3 N4 C9 C10 39.8(4) . . . . ?
C14 C9 C10 C11 -0.1(5) . . . . ?
N4 C9 C10 C11 178.2(3) . . . . ?
C9 C10 C11 C12 -0.7(6) . . . . ?
C10 C11 C12 C13 0.9(6) . . . . ?
C11 C12 C13 C14 -0.3(6) . . . . ?
C10 C9 C14 C13 0.7(5) . . . . ?
N4 C9 C14 C13 -177.6(3) . . . . ?
C12 C13 C14 C9 -0.4(5) . . . . ?

loop_
_cod_related_entry_id
_cod_related_entry_database
_cod_related_entry_code
1 ChemSpider 26946394
